data_7700290
loop_
_publ_author_name
'Cui, Hui-Hui'
'Zhang, Yi-Quan'
'Chen, Xue-Tai'
'Wang, Zhenxing'
'Xue, Zi-Ling'

_publ_section_title
;
 Magnetic anisotropy and slow magnetic relaxation processes of
 cobalt(ii)-pseudohalide complexes.
;
_journal_issue 28
_journal_name_full 'Dalton transactions (Cambridge, England : 2003)'
_journal_page_first 10743
_journal_page_last 10752
_journal_paper_doi 10.1039/c9dt00644c
_journal_volume 48
_journal_year 2019
_chemical_formula_sum 'C37 H48 B Co N5 O'
_chemical_formula_weight 648.54
_space_group_crystal_system monoclinic
_space_group_IT_number 14
_space_group_name_Hall '-P 2ybc'
_space_group_name_H-M_alt 'P 1 21/c 1'
_symmetry_space_group_name_Hall '-P 2ybc'
_symmetry_space_group_name_H-M 'P 1 21/c 1'
_atom_sites_solution_hydrogens geom
_audit_creation_method SHELXL-2014/7
_audit_update_record
;
2018-11-03 deposited with the CCDC.    2019-06-18 downloaded from the CCDC.
;
_cell_angle_alpha 90
_cell_angle_beta 99.5000(10)
_cell_angle_gamma 90
_cell_formula_units_Z 4
_cell_length_a 15.0413(7)
_cell_length_b 9.6313(4)
_cell_length_c 23.5659(10)
_cell_measurement_reflns_used 9974
_cell_measurement_temperature 155(2)
_cell_measurement_theta_max 27.45
_cell_measurement_theta_min 2.29
_cell_volume 3367.1(3)
_computing_cell_refinement 'Bruker SMART'
_computing_data_collection 'Bruker SMART'
_computing_data_reduction 'Bruker SAINT'
_computing_molecular_graphics 'Bruker SHELXTL'
_computing_publication_material 'Bruker SHELXTL'
_computing_structure_refinement 'SHELXL-2014/7 (Sheldrick, 2014)'
_computing_structure_solution 'SHELXS-97 (Sheldrick, 1990)'
_diffrn_ambient_temperature 155(2)
_diffrn_measured_fraction_theta_full 0.997
_diffrn_measured_fraction_theta_max 0.998
_diffrn_measurement_device_type 'CCD area detector'
_diffrn_measurement_method 'phi and omega scans'
_diffrn_radiation_type MoK\a
_diffrn_radiation_wavelength 0.71073
_diffrn_reflns_av_R_equivalents 0.0377
_diffrn_reflns_av_unetI/netI 0.0354
_diffrn_reflns_Laue_measured_fraction_full 0.997
_diffrn_reflns_Laue_measured_fraction_max 0.998
_diffrn_reflns_limit_h_max 18
_diffrn_reflns_limit_h_min -18
_diffrn_reflns_limit_k_max 10
_diffrn_reflns_limit_k_min -11
_diffrn_reflns_limit_l_max 29
_diffrn_reflns_limit_l_min -29
_diffrn_reflns_number 26122
_diffrn_reflns_point_group_measured_fraction_full 0.997
_diffrn_reflns_point_group_measured_fraction_max 0.998
_diffrn_reflns_theta_full 25.242
_diffrn_reflns_theta_max 25.994
_diffrn_reflns_theta_min 2.289
_exptl_absorpt_coefficient_mu 0.547
_exptl_absorpt_correction_T_max 0.8233
_exptl_absorpt_correction_T_min 0.8110
_exptl_absorpt_correction_type multi-scan
_exptl_absorpt_process_details sadabs
_exptl_crystal_density_diffrn 1.279
_exptl_crystal_description black
_exptl_crystal_F_000 1380
_exptl_crystal_size_max 0.400
_exptl_crystal_size_mid 0.380
_exptl_crystal_size_min 0.370
_refine_diff_density_max 0.381
_refine_diff_density_min -0.356
_refine_diff_density_rms 0.051
_refine_ls_extinction_method none
_refine_ls_goodness_of_fit_ref 1.043
_refine_ls_hydrogen_treatment constr
_refine_ls_matrix_type full
_refine_ls_number_parameters 463
_refine_ls_number_reflns 6576
_refine_ls_number_restraints 372
_refine_ls_restrained_S_all 1.018
_refine_ls_R_factor_all 0.0484
_refine_ls_R_factor_gt 0.0360
_refine_ls_shift/su_max 0.001
_refine_ls_shift/su_mean 0.000
_refine_ls_structure_factor_coef Fsqd
_refine_ls_weighting_details 'w=1/[\s^2^(Fo^2^)+(0.0353P)^2^+1.6406P] where P=(Fo^2^+2Fc^2^)/3'
_refine_ls_weighting_scheme calc
_refine_ls_wR_factor_gt 0.0803
_refine_ls_wR_factor_ref 0.0846
_reflns_Friedel_coverage 0.000
_reflns_number_gt 5460
_reflns_number_total 6576
_reflns_threshold_expression 'I > 2\s(I)'
_cod_data_source_file c9dt00644c2.cif
_cod_data_source_block 4
_cod_depositor_comments 'Adding full bibliography for 7700288--7700291.cif.'
_cod_database_code 7700290
_shelx_shelxl_version_number 2014/7
_shelx_space_group_comment
;
The symmetry employed for this shelxl refinement is uniquely defined
by the following loop, which should always be used as a source of
symmetry information in preference to the above space-group names.
They are only intended as comments.
;
_shelx_estimated_absorpt_t_min 0.811
_shelx_estimated_absorpt_t_max 0.823

loop_
_space_group_symop_operation_xyz
'x, y, z'
'-x, y+1/2, -z+1/2'
'-x, -y, -z'
'x, -y-1/2, z-1/2'

loop_
_atom_site_label
_atom_site_type_symbol
_atom_site_fract_x
_atom_site_fract_y
_atom_site_fract_z
_atom_site_U_iso_or_equiv
_atom_site_adp_type
_atom_site_occupancy
_atom_site_site_symmetry_order
_atom_site_calc_flag
_atom_site_refinement_flags_posn
_atom_site_refinement_flags_adp
_atom_site_refinement_flags_occupancy
_atom_site_disorder_assembly
_atom_site_disorder_group
Co1 Co 0.30579(2) 0.37033(2) 0.40956(2) 0.01759(8) Uani 1 1 d . . . . .
N1 N 0.22007(18) 0.2979(3) 0.33559(13) 0.0214(6) Uani 0.6293(15) 1 d . U P A 1
N2 N 0.3956(2) 0.2164(4) 0.38362(13) 0.0219(6) Uani 0.6293(15) 1 d . U P A 1
N3 N 0.3572(3) 0.2891(7) 0.4945(3) 0.0260(10) Uani 0.6293(15) 1 d . U P A 1
N4 N 0.1797(2) 0.3705(3) 0.44581(12) 0.0220(6) Uani 0.6293(15) 1 d . U P A 1
N1' N 0.2576(3) 0.2706(6) 0.3293(2) 0.0214(6) Uani 0.3707(15) 1 d . . P A 2
N2' N 0.4191(4) 0.2336(7) 0.4048(2) 0.0219(6) Uani 0.3707(15) 1 d . . P A 2
N3' N 0.3312(6) 0.3118(14) 0.4967(6) 0.0260(10) Uani 0.3707(15) 1 d . . P A 2
N4' N 0.1690(4) 0.3545(7) 0.4205(2) 0.0220(6) Uani 0.3707(15) 1 d . . P A 2
O1 O 0.41204(14) 0.77319(17) 0.38488(9) 0.0644(6) Uani 1 1 d . . . . .
N5 N 0.36256(12) 0.54963(17) 0.40416(8) 0.0349(4) Uani 1 1 d . . . . .
B1 B 0.21206(13) 0.7002(2) 0.13930(9) 0.0193(4) Uani 1 1 d . . . . .
C1 C 0.2509(2) 0.1557(3) 0.32460(13) 0.0279(7) Uani 0.6293(15) 1 d . U P A 1
H1A H 0.2231 0.1262 0.2864 0.034 Uiso 0.6293(15) 1 calc R U P A 1
H1B H 0.2321 0.0920 0.3523 0.034 Uiso 0.6293(15) 1 calc R U P A 1
C2 C 0.3522(2) 0.1507(4) 0.32925(17) 0.0282(7) Uani 0.6293(15) 1 d . U P A 1
H2A H 0.3718 0.0549 0.3282 0.034 Uiso 0.6293(15) 1 calc R U P A 1
H2B H 0.3701 0.1990 0.2968 0.034 Uiso 0.6293(15) 1 calc R U P A 1
C3 C 0.4077(2) 0.1138(3) 0.43055(14) 0.0345(7) Uani 0.6293(15) 1 d . U P A 1
H3A H 0.4571 0.0522 0.4261 0.041 Uiso 0.6293(15) 1 calc R U P A 1
H3B H 0.3534 0.0582 0.4283 0.041 Uiso 0.6293(15) 1 calc R U P A 1
C4 C 0.4272(3) 0.1836(5) 0.48859(18) 0.0412(10) Uani 0.6293(15) 1 d . U P A 1
H4A H 0.4287 0.1144 0.5186 0.049 Uiso 0.6293(15) 1 calc R U P A 1
H4B H 0.4858 0.2279 0.4931 0.049 Uiso 0.6293(15) 1 calc R U P A 1
C5 C 0.2783(2) 0.2243(4) 0.51459(13) 0.0309(7) Uani 0.6293(15) 1 d . U P A 1
H5A H 0.2938 0.2015 0.5551 0.037 Uiso 0.6293(15) 1 calc R U P A 1
H5B H 0.2626 0.1388 0.4935 0.037 Uiso 0.6293(15) 1 calc R U P A 1
C6 C 0.1980(3) 0.3220(4) 0.50562(15) 0.0309(7) Uani 0.6293(15) 1 d . U P A 1
H6A H 0.1454 0.2743 0.5148 0.037 Uiso 0.6293(15) 1 calc R U P A 1
H6B H 0.2103 0.4011 0.5312 0.037 Uiso 0.6293(15) 1 calc R U P A 1
C7 C 0.12282(19) 0.2685(3) 0.40873(13) 0.0255(6) Uani 0.6293(15) 1 d . U P A 1
H7A H 0.0611 0.2748 0.4155 0.031 Uiso 0.6293(15) 1 calc R U P A 1
H7B H 0.1444 0.1752 0.4185 0.031 Uiso 0.6293(15) 1 calc R U P A 1
C8 C 0.1260(3) 0.2970(5) 0.34575(15) 0.0285(7) Uani 0.6293(15) 1 d . U P A 1
H8A H 0.0923 0.2259 0.3222 0.034 Uiso 0.6293(15) 1 calc R U P A 1
H8B H 0.0981 0.3860 0.3349 0.034 Uiso 0.6293(15) 1 calc R U P A 1
C9 C 0.2291(16) 0.382(2) 0.2844(10) 0.034(2) Uani 0.6293(15) 1 d . U P A 1
H9A H 0.1940 0.3406 0.2509 0.050 Uiso 0.6293(15) 1 calc R U P A 1
H9B H 0.2913 0.3852 0.2797 0.050 Uiso 0.6293(15) 1 calc R U P A 1
H9C H 0.2077 0.4744 0.2892 0.050 Uiso 0.6293(15) 1 calc R U P A 1
C10 C 0.4842(18) 0.278(3) 0.3749(11) 0.030(2) Uani 0.6293(15) 1 d . U P A 1
H10A H 0.5127 0.3209 0.4100 0.045 Uiso 0.6293(15) 1 calc R U P A 1
H10B H 0.4740 0.3461 0.3449 0.045 Uiso 0.6293(15) 1 calc R U P A 1
H10C H 0.5224 0.2058 0.3644 0.045 Uiso 0.6293(15) 1 calc R U P A 1
C11 C 0.3952(18) 0.400(3) 0.5353(11) 0.037(3) Uani 0.6293(15) 1 d . U P A 1
H11A H 0.3500 0.4692 0.5374 0.056 Uiso 0.6293(15) 1 calc R U P A 1
H11B H 0.4460 0.4419 0.5220 0.056 Uiso 0.6293(15) 1 calc R U P A 1
H11C H 0.4143 0.3603 0.5727 0.056 Uiso 0.6293(15) 1 calc R U P A 1
C12 C 0.1346(16) 0.505(2) 0.4439(7) 0.036(2) Uani 0.6293(15) 1 d . U P A 1
H12A H 0.0776 0.4949 0.4567 0.054 Uiso 0.6293(15) 1 calc R U P A 1
H12B H 0.1251 0.5398 0.4052 0.054 Uiso 0.6293(15) 1 calc R U P A 1
H12C H 0.1716 0.5692 0.4686 0.054 Uiso 0.6293(15) 1 calc R U P A 1
C1' C 0.3239(5) 0.1686(8) 0.3157(3) 0.0279(7) Uani 0.3707(15) 1 d . . P A 2
H1'1 H 0.3629 0.2120 0.2920 0.034 Uiso 0.3707(15) 1 calc R U P A 2
H1'2 H 0.2928 0.0922 0.2942 0.034 Uiso 0.3707(15) 1 calc R U P A 2
C2' C 0.3794(4) 0.1145(6) 0.3695(2) 0.0282(7) Uani 0.3707(15) 1 d . . P A 2
H2'1 H 0.3420 0.0600 0.3910 0.034 Uiso 0.3707(15) 1 calc R U P A 2
H2'2 H 0.4270 0.0552 0.3600 0.034 Uiso 0.3707(15) 1 calc R U P A 2
C3' C 0.4546(5) 0.1843(7) 0.4641(3) 0.0345(7) Uani 0.3707(15) 1 d . . P A 2
H3'1 H 0.5025 0.2455 0.4817 0.041 Uiso 0.3707(15) 1 calc R U P A 2
H3'2 H 0.4795 0.0918 0.4623 0.041 Uiso 0.3707(15) 1 calc R U P A 2
C4' C 0.3807(5) 0.1817(9) 0.5000(3) 0.0412(10) Uani 0.3707(15) 1 d . . P A 2
H4'1 H 0.3393 0.1067 0.4870 0.049 Uiso 0.3707(15) 1 calc R U P A 2
H4'2 H 0.4067 0.1636 0.5398 0.049 Uiso 0.3707(15) 1 calc R U P A 2
C5' C 0.2430(5) 0.2970(8) 0.5171(3) 0.0309(7) Uani 0.3707(15) 1 d . . P A 2
H5'1 H 0.2272 0.3841 0.5336 0.037 Uiso 0.3707(15) 1 calc R U P A 2
H5'2 H 0.2479 0.2265 0.5469 0.037 Uiso 0.3707(15) 1 calc R U P A 2
C6' C 0.1710(4) 0.2572(6) 0.4682(2) 0.0309(7) Uani 0.3707(15) 1 d . . P A 2
H6'1 H 0.1823 0.1641 0.4554 0.037 Uiso 0.3707(15) 1 calc R U P A 2
H6'2 H 0.1129 0.2571 0.4811 0.037 Uiso 0.3707(15) 1 calc R U P A 2
C7' C 0.1155(5) 0.2947(8) 0.3663(3) 0.0255(6) Uani 0.3707(15) 1 d . . P A 2
H7'1 H 0.0647 0.2425 0.3757 0.031 Uiso 0.3707(15) 1 calc R U P A 2
H7'2 H 0.0922 0.3694 0.3405 0.031 Uiso 0.3707(15) 1 calc R U P A 2
C8' C 0.1736(3) 0.2013(6) 0.3371(2) 0.0285(7) Uani 0.3707(15) 1 d . . P A 2
H8'1 H 0.1877 0.1180 0.3600 0.034 Uiso 0.3707(15) 1 calc R U P A 2
H8'2 H 0.1408 0.1738 0.2999 0.034 Uiso 0.3707(15) 1 calc R U P A 2
C9' C 0.240(3) 0.395(4) 0.2872(18) 0.034(2) Uani 0.3707(15) 1 d . . P A 2
H9'1 H 0.1970 0.3683 0.2543 0.050 Uiso 0.3707(15) 1 calc R U P A 2
H9'2 H 0.2955 0.4214 0.2751 0.050 Uiso 0.3707(15) 1 calc R U P A 2
H9'3 H 0.2169 0.4717 0.3062 0.050 Uiso 0.3707(15) 1 calc R U P A 2
C10' C 0.491(3) 0.295(5) 0.3795(19) 0.030(2) Uani 0.3707(15) 1 d . . P A 2
H10D H 0.5215 0.3633 0.4054 0.045 Uiso 0.3707(15) 1 calc R U P A 2
H10E H 0.4658 0.3395 0.3438 0.045 Uiso 0.3707(15) 1 calc R U P A 2
H10F H 0.5324 0.2247 0.3723 0.045 Uiso 0.3707(15) 1 calc R U P A 2
C11' C 0.387(3) 0.422(5) 0.532(2) 0.037(3) Uani 0.3707(15) 1 d . . P A 2
H11D H 0.3979 0.3936 0.5716 0.056 Uiso 0.3707(15) 1 calc R U P A 2
H11E H 0.3541 0.5079 0.5284 0.056 Uiso 0.3707(15) 1 calc R U P A 2
H11F H 0.4428 0.4332 0.5183 0.056 Uiso 0.3707(15) 1 calc R U P A 2
C12' C 0.131(3) 0.494(4) 0.4327(13) 0.036(2) Uani 0.3707(15) 1 d . . P A 2
H12D H 0.0691 0.4832 0.4375 0.054 Uiso 0.3707(15) 1 calc R U P A 2
H12E H 0.1342 0.5555 0.4011 0.054 Uiso 0.3707(15) 1 calc R U P A 2
H12F H 0.1650 0.5319 0.4672 0.054 Uiso 0.3707(15) 1 calc R U P A 2
C13 C 0.38540(15) 0.6590(2) 0.39396(10) 0.0361(5) Uani 1 1 d . . . . .
C14 C 0.30539(11) 0.62521(18) 0.17185(7) 0.0190(4) Uani 1 1 d . . . . .
C15 C 0.34078(12) 0.50631(18) 0.14973(8) 0.0224(4) Uani 1 1 d . . . . .
H15 H 0.3115 0.4708 0.1149 0.027 Uiso 1 1 calc R U . . .
C16 C 0.41754(12) 0.43875(19) 0.17723(8) 0.0258(4) Uani 1 1 d . . . . .
H16 H 0.4388 0.3606 0.1606 0.031 Uiso 1 1 calc R U . . .
C17 C 0.46239(12) 0.4875(2) 0.22933(8) 0.0277(4) Uani 1 1 d . . . . .
H17 H 0.5143 0.4437 0.2477 0.033 Uiso 1 1 calc R U . . .
C18 C 0.42849(12) 0.6027(2) 0.25353(8) 0.0271(4) Uani 1 1 d . . . . .
H18 H 0.4575 0.6362 0.2888 0.033 Uiso 1 1 calc R U . . .
C19 C 0.35121(12) 0.66896(19) 0.22552(8) 0.0232(4) Uani 1 1 d . . . . .
H19 H 0.3292 0.7451 0.2431 0.028 Uiso 1 1 calc R U . . .
C20 C 0.19701(12) 0.67405(17) 0.06916(8) 0.0200(4) Uani 1 1 d . . . . .
C21 C 0.26913(13) 0.6826(2) 0.03877(8) 0.0266(4) Uani 1 1 d . . . . .
H21 H 0.3263 0.7000 0.0593 0.032 Uiso 1 1 calc R U . . .
C22 C 0.26006(15) 0.6663(2) -0.02047(9) 0.0343(5) Uani 1 1 d . . . . .
H22 H 0.3104 0.6724 -0.0386 0.041 Uiso 1 1 calc R U . . .
C23 C 0.17573(16) 0.6411(2) -0.05246(9) 0.0367(5) Uani 1 1 d . . . . .
H23 H 0.1689 0.6284 -0.0921 0.044 Uiso 1 1 calc R U . . .
C24 C 0.10217(15) 0.6350(2) -0.02458(9) 0.0357(5) Uani 1 1 d . . . . .
H24 H 0.0450 0.6194 -0.0455 0.043 Uiso 1 1 calc R U . . .
C25 C 0.11301(13) 0.6520(2) 0.03467(8) 0.0270(4) Uani 1 1 d . . . . .
H25 H 0.0621 0.6487 0.0523 0.032 Uiso 1 1 calc R U . . .
C26 C 0.13235(11) 0.63128(18) 0.17017(7) 0.0192(4) Uani 1 1 d . . . . .
C27 C 0.11154(12) 0.68497(19) 0.22177(8) 0.0237(4) Uani 1 1 d . . . . .
H27 H 0.1407 0.7653 0.2368 0.028 Uiso 1 1 calc R U . . .
C28 C 0.04934(13) 0.6235(2) 0.25144(9) 0.0291(4) Uani 1 1 d . . . . .
H28 H 0.0383 0.6622 0.2858 0.035 Uiso 1 1 calc R U . . .
C29 C 0.00383(13) 0.5050(2) 0.23004(9) 0.0300(5) Uani 1 1 d . . . . .
H29 H -0.0388 0.4643 0.2493 0.036 Uiso 1 1 calc R U . . .
C30 C 0.02276(13) 0.4480(2) 0.17960(9) 0.0287(5) Uani 1 1 d . . . . .
H30 H -0.0071 0.3681 0.1647 0.034 Uiso 1 1 calc R U . . .
C31 C 0.08623(12) 0.50940(19) 0.15097(8) 0.0237(4) Uani 1 1 d . . . . .
H31 H 0.0986 0.4677 0.1176 0.028 Uiso 1 1 calc R U . . .
C32 C 0.21364(12) 0.86980(18) 0.14699(7) 0.0206(4) Uani 1 1 d . . . . .
C33 C 0.13330(13) 0.9458(2) 0.13737(8) 0.0277(4) Uani 1 1 d . . . . .
H33 H 0.0792 0.8978 0.1282 0.033 Uiso 1 1 calc R U . . .
C34 C 0.13060(15) 1.0895(2) 0.14089(9) 0.0331(5) Uani 1 1 d . . . . .
H34 H 0.0755 1.1356 0.1340 0.040 Uiso 1 1 calc R U . . .
C35 C 0.20950(16) 1.1640(2) 0.15467(8) 0.0328(5) Uani 1 1 d . . . . .
H35 H 0.2082 1.2603 0.1576 0.039 Uiso 1 1 calc R U . . .
C36 C 0.29036(15) 1.0935(2) 0.16407(8) 0.0317(5) Uani 1 1 d . . . . .
H36 H 0.3441 1.1424 0.1735 0.038 Uiso 1 1 calc R U . . .
C37 C 0.29201(13) 0.94939(19) 0.15959(8) 0.0242(4) Uani 1 1 d . . . . .
H37 H 0.3475 0.9044 0.1652 0.029 Uiso 1 1 calc R U . . .

loop_
_atom_site_aniso_label
_atom_site_aniso_U_11
_atom_site_aniso_U_22
_atom_site_aniso_U_33
_atom_site_aniso_U_23
_atom_site_aniso_U_13
_atom_site_aniso_U_12
Co1 0.01754(12) 0.01591(13) 0.01877(13) 0.00144(10) 0.00137(9) -0.00063(10)
N1 0.0187(17) 0.0233(14) 0.0214(11) -0.0003(10) 0.0009(14) 0.0028(13)
N2 0.0236(19) 0.0214(14) 0.021(2) -0.0029(16) 0.0054(14) 0.0030(13)
N3 0.022(3) 0.035(3) 0.0207(10) 0.0040(14) 0.001(2) 0.005(2)
N4 0.0251(12) 0.0196(12) 0.0222(18) -0.0015(16) 0.0068(16) -0.0013(9)
N1' 0.0187(17) 0.0233(14) 0.0214(11) -0.0003(10) 0.0009(14) 0.0028(13)
N2' 0.0236(19) 0.0214(14) 0.021(2) -0.0029(16) 0.0054(14) 0.0030(13)
N3' 0.022(3) 0.035(3) 0.0207(10) 0.0040(14) 0.001(2) 0.005(2)
N4' 0.0251(12) 0.0196(12) 0.0222(18) -0.0015(16) 0.0068(16) -0.0013(9)
O1 0.0946(15) 0.0263(9) 0.0865(14) -0.0092(9) 0.0569(12) -0.0217(9)
N5 0.0396(10) 0.0218(9) 0.0460(11) -0.0017(8) 0.0145(8) -0.0059(8)
B1 0.0178(10) 0.0169(10) 0.0237(10) -0.0009(8) 0.0050(8) 0.0006(8)
C1 0.0299(15) 0.0261(15) 0.0279(15) -0.0097(12) 0.0051(12) -0.0013(12)
C2 0.0294(18) 0.0262(17) 0.0304(17) -0.0045(14) 0.0093(13) 0.0064(13)
C3 0.0412(17) 0.0320(16) 0.0306(16) 0.0079(13) 0.0071(13) 0.0191(13)
C4 0.047(3) 0.0470(17) 0.0267(19) 0.0068(16) -0.0015(19) 0.027(2)
C5 0.044(2) 0.0289(18) 0.0205(13) 0.0108(14) 0.0070(13) 0.0010(14)
C6 0.0351(17) 0.0327(17) 0.0275(15) 0.0048(12) 0.0125(14) 0.0004(13)
C7 0.0164(12) 0.0281(14) 0.0326(16) -0.0025(14) 0.0059(13) -0.0047(11)
C8 0.0191(15) 0.0381(17) 0.0277(17) -0.0043(15) 0.0026(13) -0.0057(11)
C9 0.032(6) 0.043(4) 0.022(2) 0.009(2) -0.006(3) -0.006(3)
C10 0.023(3) 0.035(6) 0.033(4) -0.005(3) 0.006(3) 0.006(3)
C11 0.038(5) 0.051(7) 0.020(3) -0.005(4) 0.000(3) -0.006(4)
C12 0.0347(19) 0.030(3) 0.045(6) -0.004(3) 0.009(4) 0.008(2)
C1' 0.0299(15) 0.0261(15) 0.0279(15) -0.0097(12) 0.0051(12) -0.0013(12)
C2' 0.0294(18) 0.0262(17) 0.0304(17) -0.0045(14) 0.0093(13) 0.0064(13)
C3' 0.0412(17) 0.0320(16) 0.0306(16) 0.0079(13) 0.0071(13) 0.0191(13)
C4' 0.047(3) 0.0470(17) 0.0267(19) 0.0068(16) -0.0015(19) 0.027(2)
C5' 0.044(2) 0.0289(18) 0.0205(13) 0.0108(14) 0.0070(13) 0.0010(14)
C6' 0.0351(17) 0.0327(17) 0.0275(15) 0.0048(12) 0.0125(14) 0.0004(13)
C7' 0.0164(12) 0.0281(14) 0.0326(16) -0.0025(14) 0.0059(13) -0.0047(11)
C8' 0.0191(15) 0.0381(17) 0.0277(17) -0.0043(15) 0.0026(13) -0.0057(11)
C9' 0.032(6) 0.043(4) 0.022(2) 0.009(2) -0.006(3) -0.006(3)
C10' 0.023(3) 0.035(6) 0.033(4) -0.005(3) 0.006(3) 0.006(3)
C11' 0.038(5) 0.051(7) 0.020(3) -0.005(4) 0.000(3) -0.006(4)
C12' 0.0347(19) 0.030(3) 0.045(6) -0.004(3) 0.009(4) 0.008(2)
C13 0.0420(12) 0.0280(13) 0.0434(13) -0.0111(10) 0.0223(10) -0.0056(10)
C14 0.0170(8) 0.0176(9) 0.0237(9) 0.0027(7) 0.0071(7) -0.0029(7)
C15 0.0229(9) 0.0180(9) 0.0262(9) -0.0001(8) 0.0035(8) -0.0022(7)
C16 0.0268(10) 0.0171(9) 0.0361(11) 0.0045(8) 0.0125(8) 0.0040(8)
C17 0.0183(9) 0.0304(11) 0.0345(11) 0.0135(9) 0.0043(8) 0.0023(8)
C18 0.0246(10) 0.0335(11) 0.0224(9) 0.0035(8) 0.0016(8) -0.0039(8)
C19 0.0233(9) 0.0232(10) 0.0242(9) -0.0011(8) 0.0075(8) -0.0007(7)
C20 0.0239(9) 0.0119(8) 0.0245(9) 0.0014(7) 0.0051(8) 0.0019(7)
C21 0.0252(10) 0.0235(10) 0.0324(11) 0.0043(8) 0.0083(8) 0.0014(8)
C22 0.0498(13) 0.0244(10) 0.0345(11) 0.0074(9) 0.0237(10) 0.0087(9)
C23 0.0630(15) 0.0254(11) 0.0224(10) 0.0010(9) 0.0086(10) 0.0041(10)
C24 0.0442(13) 0.0323(11) 0.0270(10) 0.0009(9) -0.0052(9) -0.0061(10)
C25 0.0261(10) 0.0272(10) 0.0278(10) 0.0004(8) 0.0052(8) -0.0007(8)
C26 0.0160(8) 0.0164(8) 0.0249(9) 0.0039(7) 0.0025(7) 0.0042(7)
C27 0.0237(9) 0.0167(9) 0.0316(10) 0.0003(8) 0.0074(8) 0.0036(7)
C28 0.0314(10) 0.0245(10) 0.0348(11) 0.0059(9) 0.0159(9) 0.0100(9)
C29 0.0223(10) 0.0254(11) 0.0443(12) 0.0155(9) 0.0110(9) 0.0028(8)
C30 0.0265(10) 0.0203(10) 0.0375(11) 0.0069(8) -0.0002(9) -0.0047(8)
C31 0.0248(10) 0.0200(9) 0.0253(9) 0.0017(8) 0.0011(8) 0.0016(7)
C32 0.0250(9) 0.0195(9) 0.0185(8) 0.0007(7) 0.0069(7) 0.0004(7)
C33 0.0267(10) 0.0229(10) 0.0349(11) 0.0033(8) 0.0092(9) 0.0010(8)
C34 0.0423(12) 0.0236(10) 0.0374(12) 0.0070(9) 0.0181(10) 0.0116(9)
C35 0.0606(14) 0.0155(9) 0.0262(10) -0.0003(8) 0.0190(10) 0.0012(9)
C36 0.0447(12) 0.0235(10) 0.0276(10) -0.0026(8) 0.0083(9) -0.0102(9)
C37 0.0271(10) 0.0223(10) 0.0242(9) -0.0013(8) 0.0068(8) -0.0019(8)

loop_
_atom_type_symbol
_atom_type_description
_atom_type_scat_dispersion_real
_atom_type_scat_dispersion_imag
_atom_type_scat_source
C C 0.0033 0.0016 'International Tables Vol C Tables 4.2.6.8 and 6.1.1.4'
H H 0.0000 0.0000 'International Tables Vol C Tables 4.2.6.8 and 6.1.1.4'
N N 0.0061 0.0033 'International Tables Vol C Tables 4.2.6.8 and 6.1.1.4'
O O 0.0106 0.0060 'International Tables Vol C Tables 4.2.6.8 and 6.1.1.4'
B B 0.0013 0.0007 'International Tables Vol C Tables 4.2.6.8 and 6.1.1.4'
Co Co 0.3494 0.9721 'International Tables Vol C Tables 4.2.6.8 and 6.1.1.4'

loop_
_geom_angle_atom_site_label_1
_geom_angle_atom_site_label_2
_geom_angle_atom_site_label_3
_geom_angle
N5 Co1 N3' 107.0(4)
N5 Co1 N1 117.12(10)
N5 Co1 N4' 121.21(18)
N3' Co1 N4' 83.4(3)
N5 Co1 N1' 115.51(17)
N3' Co1 N1' 136.4(4)
N4' Co1 N1' 83.18(19)
N5 Co1 N2 106.84(11)
N1 Co1 N2 82.23(10)
N5 Co1 N3 106.7(2)
N1 Co1 N3 136.0(2)
N2 Co1 N3 82.48(14)
N5 Co1 N2' 100.30(19)
N3' Co1 N2' 82.6(3)
N4' Co1 N2' 138.4(3)
N1' Co1 N2' 80.57(18)
N5 Co1 N4 116.16(10)
N1 Co1 N4 82.68(10)
N2 Co1 N4 136.71(13)
N3 Co1 N4 80.88(14)
C8 N1 C9 110.9(10)
C8 N1 C1 111.0(3)
C9 N1 C1 106.8(10)
C8 N1 Co1 109.9(2)
C9 N1 Co1 111.6(7)
C1 N1 Co1 106.49(19)
C3 N2 C2 110.2(3)
C3 N2 C10 111.4(11)
C2 N2 C10 109.0(10)
C3 N2 Co1 104.7(2)
C2 N2 Co1 109.3(2)
C10 N2 Co1 112.2(10)
C4 N3 C11 110.4(10)
C4 N3 C5 110.9(5)
C11 N3 C5 109.7(12)
C4 N3 Co1 108.1(4)
C11 N3 Co1 112.2(9)
C5 N3 Co1 105.3(3)
C12 N4 C6 108.9(7)
C12 N4 C7 110.5(7)
C6 N4 C7 110.7(3)
C12 N4 Co1 114.4(9)
C6 N4 Co1 109.5(2)
C7 N4 Co1 102.7(2)
C8' N1' C1' 110.6(5)
C8' N1' C9' 111.9(16)
C1' N1' C9' 115.1(18)
C8' N1' Co1 105.5(4)
C1' N1' Co1 110.4(4)
C9' N1' Co1 102.5(14)
C10' N2' C2' 110.3(18)
C10' N2' C3' 110.0(18)
C2' N2' C3' 109.1(6)
C10' N2' Co1 115(2)
C2' N2' Co1 104.6(4)
C3' N2' Co1 107.9(4)
C4' N3' C5' 112.0(10)
C4' N3' C11' 110.1(17)
C5' N3' C11' 109(2)
C4' N3' Co1 107.0(7)
C5' N3' Co1 108.3(6)
C11' N3' Co1 110.2(19)
C6' N4' C12' 112.7(13)
C6' N4' C7' 110.3(6)
C12' N4' C7' 109.6(13)
C6' N4' Co1 104.1(4)
C12' N4' Co1 111.5(15)
C7' N4' Co1 108.5(4)
C13 N5 Co1 169.32(19)
C26 B1 C32 110.56(15)
C26 B1 C20 113.12(14)
C32 B1 C20 105.03(14)
C26 B1 C14 104.15(14)
C32 B1 C14 112.82(14)
C20 B1 C14 111.37(15)
N1 C1 C2 110.9(3)
N1 C1 H1A 109.5
C2 C1 H1A 109.5
N1 C1 H1B 109.5
C2 C1 H1B 109.5
H1A C1 H1B 108.0
N2 C2 C1 110.2(3)
N2 C2 H2A 109.6
C1 C2 H2A 109.6
N2 C2 H2B 109.6
C1 C2 H2B 109.6
H2A C2 H2B 108.1
N2 C3 C4 111.3(3)
N2 C3 H3A 109.4
C4 C3 H3A 109.4
N2 C3 H3B 109.4
C4 C3 H3B 109.4
H3A C3 H3B 108.0
N3 C4 C3 110.8(4)
N3 C4 H4A 109.5
C3 C4 H4A 109.5
N3 C4 H4B 109.5
C3 C4 H4B 109.5
H4A C4 H4B 108.1
N3 C5 C6 110.7(3)
N3 C5 H5A 109.5
C6 C5 H5A 109.5
N3 C5 H5B 109.5
C6 C5 H5B 109.5
H5A C5 H5B 108.1
N4 C6 C5 110.5(3)
N4 C6 H6A 109.5
C5 C6 H6A 109.5
N4 C6 H6B 109.5
C5 C6 H6B 109.5
H6A C6 H6B 108.1
N4 C7 C8 110.3(3)
N4 C7 H7A 109.6
C8 C7 H7A 109.6
N4 C7 H7B 109.6
C8 C7 H7B 109.6
H7A C7 H7B 108.1
N1 C8 C7 110.2(3)
N1 C8 H8A 109.6
C7 C8 H8A 109.6
N1 C8 H8B 109.6
C7 C8 H8B 109.6
H8A C8 H8B 108.1
N1 C9 H9A 109.5
N1 C9 H9B 109.5
H9A C9 H9B 109.5
N1 C9 H9C 109.5
H9A C9 H9C 109.5
H9B C9 H9C 109.5
N2 C10 H10A 109.5
N2 C10 H10B 109.5
H10A C10 H10B 109.5
N2 C10 H10C 109.5
H10A C10 H10C 109.5
H10B C10 H10C 109.5
N3 C11 H11A 109.5
N3 C11 H11B 109.5
H11A C11 H11B 109.5
N3 C11 H11C 109.5
H11A C11 H11C 109.5
H11B C11 H11C 109.5
N4 C12 H12A 109.5
N4 C12 H12B 109.5
H12A C12 H12B 109.5
N4 C12 H12C 109.5
H12A C12 H12C 109.5
H12B C12 H12C 109.5
N1' C1' C2' 110.6(6)
N1' C1' H1'1 109.5
C2' C1' H1'1 109.5
N1' C1' H1'2 109.5
C2' C1' H1'2 109.5
H1'1 C1' H1'2 108.1
N2' C2' C1' 108.8(5)
N2' C2' H2'1 109.9
C1' C2' H2'1 109.9
N2' C2' H2'2 109.9
C1' C2' H2'2 109.9
H2'1 C2' H2'2 108.3
N2' C3' C4' 110.4(6)
N2' C3' H3'1 109.6
C4' C3' H3'1 109.6
N2' C3' H3'2 109.6
C4' C3' H3'2 109.6
H3'1 C3' H3'2 108.1
N3' C4' C3' 112.0(8)
N3' C4' H4'1 109.2
C3' C4' H4'1 109.2
N3' C4' H4'2 109.2
C3' C4' H4'2 109.2
H4'1 C4' H4'2 107.9
N3' C5' C6' 110.2(7)
N3' C5' H5'1 109.6
C6' C5' H5'1 109.6
N3' C5' H5'2 109.6
C6' C5' H5'2 109.6
H5'1 C5' H5'2 108.1
N4' C6' C5' 110.4(5)
N4' C6' H6'1 109.6
C5' C6' H6'1 109.6
N4' C6' H6'2 109.6
C5' C6' H6'2 109.6
H6'1 C6' H6'2 108.1
C8' C7' N4' 110.4(5)
C8' C7' H7'1 109.6
N4' C7' H7'1 109.6
C8' C7' H7'2 109.6
N4' C7' H7'2 109.6
H7'1 C7' H7'2 108.1
N1' C8' C7' 111.3(5)
N1' C8' H8'1 109.4
C7' C8' H8'1 109.4
N1' C8' H8'2 109.4
C7' C8' H8'2 109.4
H8'1 C8' H8'2 108.0
N1' C9' H9'1 109.5
N1' C9' H9'2 109.5
H9'1 C9' H9'2 109.5
N1' C9' H9'3 109.5
H9'1 C9' H9'3 109.5
H9'2 C9' H9'3 109.5
N2' C10' H10D 109.5
N2' C10' H10E 109.5
H10D C10' H10E 109.5
N2' C10' H10F 109.5
H10D C10' H10F 109.5
H10E C10' H10F 109.5
N3' C11' H11D 109.5
N3' C11' H11E 109.5
H11D C11' H11E 109.5
N3' C11' H11F 109.5
H11D C11' H11F 109.5
H11E C11' H11F 109.5
N4' C12' H12D 109.5
N4' C12' H12E 109.5
H12D C12' H12E 109.5
N4' C12' H12F 109.5
H12D C12' H12F 109.5
H12E C12' H12F 109.5
N5 C13 O1 177.6(3)
C15 C14 C19 114.94(16)
C15 C14 B1 122.10(15)
C19 C14 B1 122.79(16)
C16 C15 C14 123.19(17)
C16 C15 H15 118.4
C14 C15 H15 118.4
C17 C16 C15 120.11(18)
C17 C16 H16 119.9
C15 C16 H16 119.9
C16 C17 C18 118.67(17)
C16 C17 H17 120.7
C18 C17 H17 120.7
C17 C18 C19 120.52(17)
C17 C18 H18 119.7
C19 C18 H18 119.7
C18 C19 C14 122.50(18)
C18 C19 H19 118.7
C14 C19 H19 118.7
C21 C20 C25 114.42(17)
C21 C20 B1 120.97(16)
C25 C20 B1 124.46(17)
C22 C21 C20 123.56(18)
C22 C21 H21 118.2
C20 C21 H21 118.2
C23 C22 C21 119.7(2)
C23 C22 H22 120.1
C21 C22 H22 120.1
C24 C23 C22 118.87(19)
C24 C23 H23 120.6
C22 C23 H23 120.6
C23 C24 C25 120.27(19)
C23 C24 H24 119.9
C25 C24 H24 119.9
C24 C25 C20 123.12(19)
C24 C25 H25 118.4
C20 C25 H25 118.4
C31 C26 C27 114.79(17)
C31 C26 B1 123.71(16)
C27 C26 B1 121.24(16)
C28 C27 C26 122.95(18)
C28 C27 H27 118.5
C26 C27 H27 118.5
C29 C28 C27 120.15(19)
C29 C28 H28 119.9
C27 C28 H28 119.9
C30 C29 C28 118.82(19)
C30 C29 H29 120.6
C28 C29 H29 120.6
C29 C30 C31 120.32(18)
C29 C30 H30 119.8
C31 C30 H30 119.8
C30 C31 C26 122.94(18)
C30 C31 H31 118.5
C26 C31 H31 118.5
C37 C32 C33 115.05(17)
C37 C32 B1 124.43(16)
C33 C32 B1 120.40(16)
C34 C33 C32 123.05(19)
C34 C33 H33 118.5
C32 C33 H33 118.5
C35 C34 C33 120.05(19)
C35 C34 H34 120.0
C33 C34 H34 120.0
C36 C35 C34 118.89(18)
C36 C35 H35 120.6
C34 C35 H35 120.6
C35 C36 C37 120.35(19)
C35 C36 H36 119.8
C37 C36 H36 119.8
C36 C37 C32 122.57(18)
C36 C37 H37 118.7
C32 C37 H37 118.7

loop_
_geom_bond_atom_site_label_1
_geom_bond_atom_site_label_2
_geom_bond_distance
Co1 N5 1.9399(17)
Co1 N3' 2.102(14)
Co1 N1 2.108(3)
Co1 N4' 2.122(7)
Co1 N1' 2.138(6)
Co1 N2 2.161(4)
Co1 N3 2.169(7)
Co1 N2' 2.171(7)
Co1 N4 2.205(3)
N1 C8 1.474(5)
N1 C9 1.48(3)
N1 C1 1.483(4)
N2 C3 1.472(5)
N2 C2 1.481(5)
N2 C10 1.50(3)
N3 C4 1.486(5)
N3 C11 1.49(3)
N3 C5 1.486(7)
N4 C12 1.46(2)
N4 C6 1.467(4)
N4 C7 1.487(4)
N1' C8' 1.467(7)
N1' C1' 1.473(9)
N1' C9' 1.55(4)
N2' C10' 1.44(5)
N2' C2' 1.483(7)
N2' C3' 1.489(8)
N3' C4' 1.453(10)
N3' C5' 1.492(12)
N3' C11' 1.51(5)
N4' C6' 1.461(8)
N4' C12' 1.51(4)
N4' C7' 1.508(8)
O1 C13 1.201(3)
N5 C13 1.146(3)
B1 C26 1.642(3)
B1 C32 1.643(3)
B1 C20 1.650(3)
B1 C14 1.651(2)
C1 C2 1.510(5)
C1 H1A 0.9700
C1 H1B 0.9700
C2 H2A 0.9700
C2 H2B 0.9700
C3 C4 1.509(5)
C3 H3A 0.9700
C3 H3B 0.9700
C4 H4A 0.9700
C4 H4B 0.9700
C5 C6 1.518(5)
C5 H5A 0.9700
C5 H5B 0.9700
C6 H6A 0.9700
C6 H6B 0.9700
C7 C8 1.518(5)
C7 H7A 0.9700
C7 H7B 0.9700
C8 H8A 0.9700
C8 H8B 0.9700
C9 H9A 0.9600
C9 H9B 0.9600
C9 H9C 0.9600
C10 H10A 0.9600
C10 H10B 0.9600
C10 H10C 0.9600
C11 H11A 0.9600
C11 H11B 0.9600
C11 H11C 0.9600
C12 H12A 0.9600
C12 H12B 0.9600
C12 H12C 0.9600
C1' C2' 1.492(8)
C1' H1'1 0.9700
C1' H1'2 0.9700
C2' H2'1 0.9700
C2' H2'2 0.9700
C3' C4' 1.505(9)
C3' H3'1 0.9700
C3' H3'2 0.9700
C4' H4'1 0.9700
C4' H4'2 0.9700
C5' C6' 1.496(8)
C5' H5'1 0.9700
C5' H5'2 0.9700
C6' H6'1 0.9700
C6' H6'2 0.9700
C7' C8' 1.498(9)
C7' H7'1 0.9700
C7' H7'2 0.9700
C8' H8'1 0.9700
C8' H8'2 0.9700
C9' H9'1 0.9600
C9' H9'2 0.9600
C9' H9'3 0.9600
C10' H10D 0.9600
C10' H10E 0.9600
C10' H10F 0.9600
C11' H11D 0.9600
C11' H11E 0.9600
C11' H11F 0.9600
C12' H12D 0.9600
C12' H12E 0.9600
C12' H12F 0.9600
C14 C15 1.399(2)
C14 C19 1.402(2)
C15 C16 1.389(2)
C15 H15 0.9300
C16 C17 1.382(3)
C16 H16 0.9300
C17 C18 1.383(3)
C17 H17 0.9300
C18 C19 1.393(3)
C18 H18 0.9300
C19 H19 0.9300
C20 C21 1.397(3)
C20 C25 1.401(2)
C21 C22 1.389(3)
C21 H21 0.9300
C22 C23 1.386(3)
C22 H22 0.9300
C23 C24 1.378(3)
C23 H23 0.9300
C24 C25 1.388(3)
C24 H24 0.9300
C25 H25 0.9300
C26 C31 1.400(2)
C26 C27 1.404(3)
C27 C28 1.389(3)
C27 H27 0.9300
C28 C29 1.383(3)
C28 H28 0.9300
C29 C30 1.381(3)
C29 H29 0.9300
C30 C31 1.389(3)
C30 H30 0.9300
C31 H31 0.9300
C32 C37 1.396(3)
C32 C33 1.399(3)
C33 C34 1.387(3)
C33 H33 0.9300
C34 C35 1.379(3)
C34 H34 0.9300
C35 C36 1.379(3)
C35 H35 0.9300
C36 C37 1.392(3)
C36 H36 0.9300
C37 H37 0.9300
